data_7031400
loop_
_publ_author_name
'Xu, Songchen'
'Everett, William C.'
'Ellern, Arkady'
'Windus, Theresa L.'
'Sadow, Aaron D.'

_publ_section_title
;
 Oxygen insertion reactions of mixed N-heterocyclic
 carbene-oxazolinylborato zinc alkyl complexes.
;
_journal_issue 38
_journal_name_full 'Dalton transactions (Cambridge, England : 2003)'
_journal_page_first 14368
_journal_page_last 14376
_journal_paper_doi 10.1039/c4dt01011f
_journal_volume 43
_journal_year 2014
_chemical_formula_sum 'C29 H37 B N4 O2 Zn'
_chemical_formula_weight 549.81
_chemical_name_common Sad219
_space_group_IT_number 148
_symmetry_cell_setting trigonal
_symmetry_space_group_name_Hall '-R 3'
_symmetry_space_group_name_H-M 'R -3 :H'
_atom_sites_solution_hydrogens geom
_atom_sites_solution_primary direct
_atom_sites_solution_secondary difmap
_audit_creation_method 'APEX2 v2010.3-0'
_cell_angle_alpha 90
_cell_angle_beta 90
_cell_angle_gamma 120
_cell_formula_units_Z 18
_cell_length_a 29.1593(15)
_cell_length_b 29.1593(15)
_cell_length_c 19.403(3)
_cell_measurement_reflns_used 9860
_cell_measurement_temperature 173.(2)
_cell_measurement_theta_max 28.2437
_cell_measurement_theta_min 2.2486
_cell_volume 14287(2)
_computing_cell_refinement 'SAINT V7.66A (Bruker AXS, 2009)'
_computing_data_collection 'APEX2 Suite (Bruker AXS, 2009)'
_computing_data_reduction 'SAINT V7.66A (Bruker AXS, 2009)'
_computing_molecular_graphics 'XSHELL (Bruker AXS, 2007)'
_computing_publication_material 'APEX2 Suite (Bruker AXS, 2009)'
_computing_structure_refinement 'SHELXL-97 (Sheldrick, 2008)'
_computing_structure_solution 'SHELXS-97 (Sheldrick, 2008)'
_diffrn_ambient_temperature 173.(2)
_diffrn_detector_area_resol_mean 8.3333
_diffrn_measured_fraction_theta_full 0.996
_diffrn_measured_fraction_theta_max 0.996
_diffrn_measurement_device_type ' BRUKER APEX2 CCD Diffractometer'
_diffrn_measurement_method '\w scan'
_diffrn_radiation_type MoK\a
_diffrn_radiation_wavelength 0.71073
_diffrn_reflns_av_R_equivalents 0.0303
_diffrn_reflns_av_unetI/netI 0.0220
_diffrn_reflns_limit_h_max 40
_diffrn_reflns_limit_h_min -40
_diffrn_reflns_limit_k_max 40
_diffrn_reflns_limit_k_min -39
_diffrn_reflns_limit_l_max 26
_diffrn_reflns_limit_l_min -26
_diffrn_reflns_number 53056
_diffrn_reflns_theta_full 29.69
_diffrn_reflns_theta_max 29.69
_diffrn_reflns_theta_min 1.40
_exptl_absorpt_coefficient_mu 0.802
_exptl_absorpt_correction_T_max 0.90
_exptl_absorpt_correction_T_min 0.82
_exptl_absorpt_correction_type multi-scan
_exptl_absorpt_process_details 'SADABS V2008/1 (Bruker AXS)'
_exptl_crystal_colour brown
_exptl_crystal_density_diffrn 1.150
_exptl_crystal_density_method 'not measured'
_exptl_crystal_description block
_exptl_crystal_F_000 5220
_exptl_crystal_size_max 0.22
_exptl_crystal_size_mid 0.21
_exptl_crystal_size_min 0.13
_platon_squeeze_details
;
SQUEEZE routine indicates existence of seven toluene, eight pentane solvent or
some combination of both (18 electrons per titled molecule). This give a 
comparatibly low concentration of solvent solvent per titled cluster. 
Non-squeezed intensity data were used for final outputs and solvent was
 not included to the final calculations as it was not possible to deretmine
 which solvenmts and in what ratio are in voids. 
;
_refine_diff_density_max 1.882
_refine_diff_density_min -0.384
_refine_ls_extinction_method none
_refine_ls_goodness_of_fit_ref 1.076
_refine_ls_hydrogen_treatment constr
_refine_ls_matrix_type full
_refine_ls_number_parameters 342
_refine_ls_number_reflns 8974
_refine_ls_number_restraints 0
_refine_ls_restrained_S_all 1.076
_refine_ls_R_factor_all 0.0571
_refine_ls_R_factor_gt 0.0432
_refine_ls_shift/su_max 0.005
_refine_ls_shift/su_mean 0.000
_refine_ls_structure_factor_coef Fsqd
_refine_ls_weighting_details 'calc w=1/[\s^2^(Fo^2^)+(0.1041P)^2^+20.7034P] where P=(Fo^2^+2Fc^2^)/3'
_refine_ls_weighting_scheme calc
_refine_ls_wR_factor_gt 0.1517
_refine_ls_wR_factor_ref 0.1646
_reflns_number_gt 7208
_reflns_number_total 8974
_reflns_threshold_expression >2sigma(I)
_cod_data_source_file c4dt01011f2.cif
_cod_data_source_block I
_cod_depositor_comments 'Adding full bibliography for 7031399--7031402.cif.'
_cod_original_cell_volume 14287.(2)
_cod_original_sg_symbol_H-M 'R -3'
_cod_database_code 7031400

loop_
_symmetry_equiv_pos_as_xyz
'x, y, z'
'-y, x-y, z'
'-x+y, -x, z'
'x+2/3, y+1/3, z+1/3'
'-y+2/3, x-y+1/3, z+1/3'
'-x+y+2/3, -x+1/3, z+1/3'
'x+1/3, y+2/3, z+2/3'
'-y+1/3, x-y+2/3, z+2/3'
'-x+y+1/3, -x+2/3, z+2/3'
'-x, -y, -z'
'y, -x+y, -z'
'x-y, x, -z'
'-x+2/3, -y+1/3, -z+1/3'
'y+2/3, -x+y+1/3, -z+1/3'
'x-y+2/3, x+1/3, -z+1/3'
'-x+1/3, -y+2/3, -z+2/3'
'y+1/3, -x+y+2/3, -z+2/3'
'x-y+1/3, x+2/3, -z+2/3'

loop_
_atom_site_type_symbol
_atom_site_label
_atom_site_fract_x
_atom_site_fract_y
_atom_site_fract_z
_atom_site_U_iso_or_equiv
_atom_site_adp_type
_atom_site_calc_flag
_atom_site_refinement_flags
_atom_site_occupancy
Zn Zn1 0.052699(9) 0.655302(9) 0.284855(12) 0.02429(10) Uani d . 1
B B1 -0.04665(9) 0.54422(9) 0.31900(11) 0.0222(4) Uani d . 1
C C1 0.13080(10) 0.60684(11) 0.36859(15) 0.0406(6) Uani d . 1
H H1A 0.1152 0.5755 0.3389 0.061 Uiso calc R 1
H H1B 0.1582 0.6067 0.3977 0.061 Uiso calc R 1
H H1C 0.1466 0.6388 0.34 0.061 Uiso calc R 1
C C2 0.11174(10) 0.65304(9) 0.46389(13) 0.0361(5) Uani d . 1
H H2A 0.1304 0.6861 0.4377 0.054 Uiso calc R 1
H H2B 0.1368 0.6501 0.4947 0.054 Uiso calc R 1
H H2C 0.0835 0.653 0.4912 0.054 Uiso calc R 1
C C3 0.08776(8) 0.60613(8) 0.41416(11) 0.0269(4) Uani d . 1
C C4 0.05496(9) 0.55257(9) 0.45141(13) 0.0336(5) Uani d . 1
H H4A 0.0725 0.5311 0.4482 0.04 Uiso calc R 1
H H4B 0.0501 0.558 0.5006 0.04 Uiso calc R 1
C C5 0.00391(8) 0.56268(8) 0.37131(10) 0.0223(4) Uani d . 1
C C6 0.09305(11) 0.58751(12) 0.15244(15) 0.0425(6) Uani d . 1
H H6A 0.1144 0.6262 0.155 0.064 Uiso calc R 1
H H6B 0.1018 0.5752 0.1102 0.064 Uiso calc R 1
H H6C 0.1006 0.5719 0.1926 0.064 Uiso calc R 1
C C7 0.03469(9) 0.57090(9) 0.15179(12) 0.0319(5) Uani d . 1
C C8 0.02231(12) 0.59807(13) 0.09307(13) 0.0451(6) Uani d . 1
H H8A -0.0153 0.5875 0.0945 0.068 Uiso calc R 1
H H8B 0.0304 0.5876 0.0488 0.068 Uiso calc R 1
H H8C 0.0439 0.6366 0.0984 0.068 Uiso calc R 1
C C9 -0.00170(12) 0.51048(11) 0.15023(15) 0.0460(7) Uani d . 1
H H9A -0.0217 0.4992 0.1064 0.055 Uiso calc R 1
H H9B 0.0192 0.4924 0.1552 0.055 Uiso calc R 1
C C10 -0.02000(8) 0.54366(8) 0.24482(11) 0.0252(4) Uani d . 1
C C11 -0.10952(8) 0.58548(9) 0.31526(11) 0.0258(4) Uani d . 1
H H11 -0.1419 0.5539 0.3244 0.031 Uiso calc R 1
C C12 -0.10383(8) 0.63351(9) 0.30188(11) 0.0278(4) Uani d . 1
H H12 -0.1312 0.6421 0.2998 0.033 Uiso calc R 1
C C13 -0.02249(8) 0.64161(8) 0.29877(10) 0.0227(4) Uani d . 1
C C14 -0.02569(9) 0.72368(8) 0.27736(11) 0.0262(4) Uani d . 1
C C15 -0.03145(9) 0.75668(9) 0.32430(12) 0.0300(4) Uani d . 1
C C16 -0.06490(11) 0.73592(11) 0.38849(13) 0.0381(5) Uani d . 1
H H16A -0.102 0.7238 0.3771 0.057 Uiso calc R 1
H H16B -0.0525 0.7642 0.4229 0.057 Uiso calc R 1
H H16C -0.0619 0.7063 0.4071 0.057 Uiso calc R 1
C C17 -0.00451(11) 0.81102(10) 0.31143(14) 0.0397(5) Uani d . 1
H H17 -0.0081 0.8339 0.343 0.048 Uiso calc R 1
C C18 0.02753(12) 0.83278(10) 0.25365(16) 0.0436(6) Uani d . 1
C C19 0.05801(18) 0.89170(12) 0.2414(2) 0.0732(11) Uani d . 1
H H19A 0.0497 0.8995 0.1955 0.11 Uiso calc R 1
H H19B 0.0961 0.9045 0.2446 0.11 Uiso calc R 1
H H19C 0.0481 0.9095 0.2763 0.11 Uiso calc R 1
C C20 0.03044(11) 0.79830(10) 0.20641(14) 0.0382(5) Uani d . 1
H H20 0.0513 0.8125 0.166 0.046 Uiso calc R 1
C C21 0.00380(9) 0.74370(9) 0.21649(11) 0.0291(4) Uani d . 1
C C22 0.00684(11) 0.70888(10) 0.16199(12) 0.0363(5) Uani d . 1
H H22A 0.0164 0.7277 0.1178 0.055 Uiso calc R 1
H H22B -0.0277 0.6765 0.1577 0.055 Uiso calc R 1
H H22C 0.0337 0.6996 0.1748 0.055 Uiso calc R 1
C C23 0.12392(10) 0.71599(10) 0.26563(14) 0.0398(6) Uani d . 1
H H23A 0.1239 0.7491 0.2741 0.06 Uiso calc R 1
H H23B 0.1332 0.7147 0.2174 0.06 Uiso calc R 1
H H23C 0.1499 0.7142 0.2958 0.06 Uiso calc R 1
C C24 -0.09893(8) 0.49046(8) 0.34249(11) 0.0252(4) Uani d . 1
C C25 -0.13264(9) 0.45044(9) 0.29733(14) 0.0343(5) Uani d . 1
H H25 -0.1243 0.454 0.2496 0.041 Uiso calc R 1
C C26 -0.17814(10) 0.40551(10) 0.32032(17) 0.0431(6) Uani d . 1
H H26 -0.2 0.3788 0.2883 0.052 Uiso calc R 1
C C27 -0.19178(10) 0.39936(10) 0.38925(17) 0.0447(6) Uani d . 1
H H27 -0.2225 0.3684 0.405 0.054 Uiso calc R 1
C C28 -0.15985(10) 0.43917(11) 0.43512(14) 0.0415(6) Uani d . 1
H H28 -0.1692 0.436 0.4825 0.05 Uiso calc R 1
C C29 -0.11425(9) 0.48376(9) 0.41183(12) 0.0321(5) Uani d . 1
H H29 -0.0928 0.5105 0.444 0.039 Uiso calc R 1
N N1 0.04708(7) 0.60736(7) 0.36909(9) 0.0256(3) Uani d . 1
N N2 0.01982(8) 0.58483(7) 0.21889(9) 0.0285(4) Uani d . 1
N N3 -0.05959(7) 0.59065(7) 0.31318(9) 0.0224(3) Uani d . 1
N N4 -0.05000(7) 0.66785(7) 0.29165(9) 0.0243(3) Uani d . 1
O O1 0.00419(6) 0.52671(6) 0.41547(8) 0.0292(3) Uani d . 1
O O2 -0.03751(7) 0.49822(7) 0.20813(9) 0.0374(4) Uani d . 1

loop_
_atom_site_aniso_label
_atom_site_aniso_U_11
_atom_site_aniso_U_22
_atom_site_aniso_U_33
_atom_site_aniso_U_12
_atom_site_aniso_U_13
_atom_site_aniso_U_23
Zn1 0.02323(14) 0.02251(13) 0.02630(15) 0.01082(10) 0.00328(8) 0.00635(8)
B1 0.0231(10) 0.0196(9) 0.0233(10) 0.0103(8) 0.0008(8) 0.0006(7)
C1 0.0367(13) 0.0452(14) 0.0454(14) 0.0245(11) 0.0050(10) 0.0066(11)
C2 0.0364(12) 0.0310(11) 0.0359(12) 0.0129(10) -0.0080(9) -0.0023(9)
C3 0.0256(9) 0.0241(9) 0.0288(10) 0.0108(8) -0.0033(8) 0.0042(7)
C4 0.0302(11) 0.0285(11) 0.0351(11) 0.0094(9) -0.0075(9) 0.0080(9)
C5 0.0247(9) 0.0210(9) 0.0224(9) 0.0124(7) 0.0016(7) 0.0026(7)
C6 0.0390(13) 0.0478(15) 0.0459(14) 0.0256(12) 0.0089(11) 0.0016(11)
C7 0.0364(12) 0.0341(11) 0.0275(10) 0.0193(10) 0.0076(8) -0.0010(8)
C8 0.0499(15) 0.0639(18) 0.0284(11) 0.0337(14) 0.0056(10) 0.0049(11)
C9 0.0524(16) 0.0362(13) 0.0430(14) 0.0174(12) 0.0185(12) -0.0081(11)
C10 0.0272(10) 0.0238(9) 0.0267(10) 0.0144(8) -0.0016(7) -0.0023(7)
C11 0.0230(9) 0.0288(10) 0.0258(9) 0.0131(8) 0.0010(7) 0.0006(7)
C12 0.0255(10) 0.0316(10) 0.0299(10) 0.0169(8) 0.0000(8) 0.0007(8)
C13 0.0268(9) 0.0228(9) 0.0212(9) 0.0144(8) 0.0013(7) 0.0019(7)
C14 0.0289(10) 0.0262(10) 0.0263(9) 0.0159(8) -0.0012(8) 0.0028(7)
C15 0.0354(11) 0.0308(11) 0.0302(10) 0.0212(9) -0.0010(8) -0.0001(8)
C16 0.0478(14) 0.0442(13) 0.0319(11) 0.0300(12) 0.0054(10) -0.0010(10)
C17 0.0497(15) 0.0320(12) 0.0433(13) 0.0247(11) -0.0033(11) -0.0042(10)
C18 0.0500(15) 0.0279(11) 0.0512(15) 0.0182(11) 0.0001(12) 0.0049(10)
C19 0.088(3) 0.0293(14) 0.091(3) 0.0201(17) 0.011(2) 0.0099(16)
C20 0.0401(13) 0.0339(12) 0.0397(13) 0.0178(10) 0.0047(10) 0.0103(10)
C21 0.0328(11) 0.0306(10) 0.0274(10) 0.0184(9) 0.0009(8) 0.0053(8)
C22 0.0483(14) 0.0401(13) 0.0257(10) 0.0258(11) 0.0061(9) 0.0042(9)
C23 0.0311(11) 0.0327(12) 0.0439(13) 0.0071(10) 0.0054(10) 0.0129(10)
C24 0.0227(9) 0.0205(9) 0.0318(10) 0.0104(7) -0.0009(7) 0.0012(7)
C25 0.0288(11) 0.0290(11) 0.0416(12) 0.0119(9) -0.0015(9) -0.0064(9)
C26 0.0249(11) 0.0253(11) 0.0722(18) 0.0075(9) -0.0042(11) -0.0105(11)
C27 0.0265(11) 0.0268(11) 0.0749(19) 0.0090(9) 0.0070(11) 0.0149(12)
C28 0.0320(12) 0.0426(14) 0.0446(14) 0.0146(11) 0.0068(10) 0.0173(11)
C29 0.0265(10) 0.0309(11) 0.0334(11) 0.0102(9) 0.0006(8) 0.0051(9)
N1 0.0241(8) 0.0240(8) 0.0265(8) 0.0104(7) -0.0015(6) 0.0059(6)
N2 0.0331(9) 0.0285(9) 0.0242(8) 0.0157(8) 0.0067(7) 0.0006(7)
N3 0.0220(8) 0.0233(8) 0.0224(8) 0.0118(7) 0.0007(6) 0.0007(6)
N4 0.0270(8) 0.0247(8) 0.0246(8) 0.0155(7) 0.0013(6) 0.0027(6)
O1 0.0278(7) 0.0218(7) 0.0335(8) 0.0090(6) -0.0051(6) 0.0074(6)
O2 0.0396(9) 0.0275(8) 0.0391(9) 0.0122(7) 0.0106(7) -0.0077(7)

loop_
_atom_type_symbol
_atom_type_description
_atom_type_scat_dispersion_real
_atom_type_scat_dispersion_imag
_atom_type_scat_source
C C 0.0033 0.0016 'International Tables Vol C Tables 4.2.6.8 and 6.1.1.4'
H H 0.0000 0.0000 'International Tables Vol C Tables 4.2.6.8 and 6.1.1.4'
N N 0.0061 0.0033 'International Tables Vol C Tables 4.2.6.8 and 6.1.1.4'
O O 0.0106 0.0060 'International Tables Vol C Tables 4.2.6.8 and 6.1.1.4'
B B 0.0013 0.0007 'International Tables Vol C Tables 4.2.6.8 and 6.1.1.4'
Zn Zn 0.2839 1.4301 'International Tables Vol C Tables 4.2.6.8 and 6.1.1.4'

loop_
_geom_angle_atom_site_label_1
_geom_angle_atom_site_label_2
_geom_angle_atom_site_label_3
_geom_angle
C23 Zn1 C13 138.17(10)
C23 Zn1 N1 116.07(9)
C13 Zn1 N1 92.76(7)
C23 Zn1 N2 120.00(10)
C13 Zn1 N2 88.30(7)
N1 Zn1 N2 88.76(7)
N3 B1 C24 109.78(16)
N3 B1 C10 105.25(15)
C24 B1 C10 117.45(17)
N3 B1 C5 108.83(16)
C24 B1 C5 113.66(16)
C10 B1 C5 101.15(16)
C3 C1 H1A 109.5
C3 C1 H1B 109.5
H1A C1 H1B 109.5
C3 C1 H1C 109.5
H1A C1 H1C 109.5
H1B C1 H1C 109.5
C3 C2 H2A 109.5
C3 C2 H2B 109.5
H2A C2 H2B 109.5
C3 C2 H2C 109.5
H2A C2 H2C 109.5
H2B C2 H2C 109.5
N1 C3 C1 108.61(19)
N1 C3 C2 111.28(18)
C1 C3 C2 110.4(2)
N1 C3 C4 101.61(16)
C1 C3 C4 112.0(2)
C2 C3 C4 112.63(19)
O1 C4 C3 104.74(16)
O1 C4 H4A 110.8
C3 C4 H4A 110.8
O1 C4 H4B 110.8
C3 C4 H4B 110.8
H4A C4 H4B 108.9
N1 C5 O1 115.09(18)
N1 C5 B1 125.21(17)
O1 C5 B1 119.19(17)
C7 C6 H6A 109.5
C7 C6 H6B 109.5
H6A C6 H6B 109.5
C7 C6 H6C 109.5
H6A C6 H6C 109.5
H6B C6 H6C 109.5
N2 C7 C6 109.7(2)
N2 C7 C8 109.44(19)
C6 C7 C8 111.0(2)
N2 C7 C9 101.61(17)
C6 C7 C9 112.8(2)
C8 C7 C9 111.9(2)
C7 C8 H8A 109.5
C7 C8 H8B 109.5
H8A C8 H8B 109.5
C7 C8 H8C 109.5
H8A C8 H8C 109.5
H8B C8 H8C 109.5
O2 C9 C7 105.46(18)
O2 C9 H9A 110.7
C7 C9 H9A 110.7
O2 C9 H9B 110.7
C7 C9 H9B 110.7
H9A C9 H9B 108.8
N2 C10 O2 115.43(19)
N2 C10 B1 123.11(18)
O2 C10 B1 121.38(18)
C12 C11 N3 107.68(18)
C12 C11 H11 126.2
N3 C11 H11 126.2
C11 C12 N4 106.46(18)
C11 C12 H12 126.8
N4 C12 H12 126.8
N3 C13 N4 105.30(17)
N3 C13 Zn1 115.52(14)
N4 C13 Zn1 138.80(15)
C15 C14 C21 121.5(2)
C15 C14 N4 119.53(19)
C21 C14 N4 118.98(19)
C14 C15 C17 118.2(2)
C14 C15 C16 122.6(2)
C17 C15 C16 119.2(2)
C15 C16 H16A 109.5
C15 C16 H16B 109.5
H16A C16 H16B 109.5
C15 C16 H16C 109.5
H16A C16 H16C 109.5
H16B C16 H16C 109.5
C18 C17 C15 122.0(2)
C18 C17 H17 119.0
C15 C17 H17 119.0
C17 C18 C20 118.0(2)
C17 C18 C19 121.6(3)
C20 C18 C19 120.3(3)
C18 C19 H19A 109.5
C18 C19 H19B 109.5
H19A C19 H19B 109.5
C18 C19 H19C 109.5
H19A C19 H19C 109.5
H19B C19 H19C 109.5
C21 C20 C18 122.1(2)
C21 C20 H20 118.9
C18 C20 H20 118.9
C20 C21 C14 118.0(2)
C20 C21 C22 119.2(2)
C14 C21 C22 122.9(2)
C21 C22 H22A 109.5
C21 C22 H22B 109.5
H22A C22 H22B 109.5
C21 C22 H22C 109.5
H22A C22 H22C 109.5
H22B C22 H22C 109.5
Zn1 C23 H23A 109.5
Zn1 C23 H23B 109.5
H23A C23 H23B 109.5
Zn1 C23 H23C 109.5
H23A C23 H23C 109.5
H23B C23 H23C 109.5
C25 C24 C29 116.4(2)
C25 C24 B1 124.3(2)
C29 C24 B1 119.20(18)
C26 C25 C24 121.8(2)
C26 C25 H25 119.1
C24 C25 H25 119.1
C27 C26 C25 120.6(2)
C27 C26 H26 119.7
C25 C26 H26 119.7
C26 C27 C28 118.9(2)
C26 C27 H27 120.6
C28 C27 H27 120.6
C27 C28 C29 120.1(3)
C27 C28 H28 119.9
C29 C28 H28 119.9
C28 C29 C24 122.1(2)
C28 C29 H29 118.9
C24 C29 H29 118.9
C5 N1 C3 110.20(16)
C5 N1 Zn1 114.33(14)
C3 N1 Zn1 132.40(13)
C10 N2 C7 109.74(18)
C10 N2 Zn1 114.50(14)
C7 N2 Zn1 135.58(14)
C13 N3 C11 110.05(17)
C13 N3 B1 123.40(16)
C11 N3 B1 126.29(17)
C13 N4 C12 110.50(17)
C13 N4 C14 123.92(17)
C12 N4 C14 125.55(18)
C5 O1 C4 107.38(16)
C10 O2 C9 106.98(18)

loop_
_geom_bond_atom_site_label_1
_geom_bond_atom_site_label_2
_geom_bond_distance
Zn1 C23 1.977(2)
Zn1 C13 2.040(2)
Zn1 N1 2.1032(17)
Zn1 N2 2.1932(19)
B1 N3 1.581(3)
B1 C24 1.612(3)
B1 C10 1.640(3)
B1 C5 1.643(3)
C1 C3 1.527(3)
C1 H1A 0.98
C1 H1B 0.98
C1 H1C 0.98
C2 C3 1.528(3)
C2 H2A 0.98
C2 H2B 0.98
C2 H2C 0.98
C3 N1 1.488(3)
C3 C4 1.544(3)
C4 O1 1.460(3)
C4 H4A 0.99
C4 H4B 0.99
C5 N1 1.282(3)
C5 O1 1.358(2)
C6 C7 1.519(3)
C6 H6A 0.98
C6 H6B 0.98
C6 H6C 0.98
C7 N2 1.491(3)
C7 C8 1.530(4)
C7 C9 1.537(3)
C8 H8A 0.98
C8 H8B 0.98
C8 H8C 0.98
C9 O2 1.451(3)
C9 H9A 0.99
C9 H9B 0.99
C10 N2 1.284(3)
C10 O2 1.359(2)
C11 C12 1.350(3)
C11 N3 1.387(3)
C11 H11 0.95
C12 N4 1.391(3)
C12 H12 0.95
C13 N3 1.360(3)
C13 N4 1.364(3)
C14 C15 1.395(3)
C14 C21 1.405(3)
C14 N4 1.441(3)
C15 C17 1.395(3)
C15 C16 1.509(3)
C16 H16A 0.98
C16 H16B 0.98
C16 H16C 0.98
C17 C18 1.393(4)
C17 H17 0.95
C18 C20 1.394(4)
C18 C19 1.507(4)
C19 H19A 0.98
C19 H19B 0.98
C19 H19C 0.98
C20 C21 1.393(3)
C20 H20 0.95
C21 C22 1.499(3)
C22 H22A 0.98
C22 H22B 0.98
C22 H22C 0.98
C23 H23A 0.98
C23 H23B 0.98
C23 H23C 0.98
C24 C25 1.396(3)
C24 C29 1.400(3)
C25 C26 1.392(3)
C25 H25 0.95
C26 C27 1.381(4)
C26 H26 0.95
C27 C28 1.388(4)
C27 H27 0.95
C28 C29 1.391(3)
C28 H28 0.95
C29 H29 0.95

loop_
_platon_squeeze_void_nr
_platon_squeeze_void_average_x
_platon_squeeze_void_average_y
_platon_squeeze_void_average_z
_platon_squeeze_void_volume
_platon_squeeze_void_count_electrons
1 0.000 0.000 0.000 499.2 111.6
2 0.333 0.667 -0.333 495.0 111.0
3 0.667 0.333 0.333 495.0 110.9
